data_7213162
loop_
_publ_author_name
'Bennett, Simon M. W.'
'Brown, Stephen M.'
'Conole, Gr\'ainne'
'Dennis, Michael R.'
'Fraser, Paul K.'
'Radojevic, Sanja'
'McPartlin, Mary'
'Topping, Chris M.'
'Woodward, Simon'

_publ_section_title
;
 Catalytic conjugate addition promoted by the copper(I)-monothiobinaphthol
 system. Part 3. Comparison of three thiolate-based catalytic systems
;
_journal_issue 21
_journal_name_full 'Journal of the Chemical Society, Perkin Transactions 1'
_journal_page_first 3127
_journal_paper_doi 10.1039/a906373k
_journal_year 1999
_chemical_formula_sum 'C26 H24 N2 O3 S'
_chemical_formula_weight 444.53
_chemical_name_systematic
; 

 ? 

;
_space_group_IT_number 14
_symmetry_cell_setting monoclinic
_symmetry_space_group_name_Hall '-P 2ybc'
_symmetry_space_group_name_H-M 'P 1 21/c 1'
_atom_sites_solution_hydrogens geom
_atom_sites_solution_primary direct
_atom_sites_solution_secondary difmap
_audit_creation_method SHELXL-97
_cell_angle_alpha 90.00
_cell_angle_beta 90.49(3)
_cell_angle_gamma 90.00
_cell_formula_units_Z 4
_cell_length_a 14.950(9)
_cell_length_b 8.946(2)
_cell_length_c 17.391(4)
_cell_measurement_reflns_used 18
_cell_measurement_temperature 570(2)
_cell_measurement_theta_max 10.05
_cell_measurement_theta_min 4.68
_cell_volume 2325.8(16)
_computing_cell_refinement XSCANS
_computing_data_collection XSCANS
_computing_data_reduction SHELXTL
_computing_molecular_graphics SHELXTL
_computing_publication_material SHELXTL
_computing_structure_refinement 'SHELXL-97 (Sheldrick, 1997)'
_computing_structure_solution 'SHELXS-97 (Sheldrick, 1990)'
_diffrn_ambient_temperature 293(2)
_diffrn_measured_fraction_theta_full 1.000
_diffrn_measured_fraction_theta_max 1.000
_diffrn_measurement_device_type 'Siemens P4'
_diffrn_measurement_method 'Theta/2 theta '
_diffrn_radiation_monochromator graphite
_diffrn_radiation_source 'fine-focus sealed tube'
_diffrn_radiation_type MoK\a
_diffrn_radiation_wavelength 0.71073
_diffrn_reflns_av_R_equivalents 0.1204
_diffrn_reflns_av_sigmaI/netI 0.1689
_diffrn_reflns_limit_h_max 15
_diffrn_reflns_limit_h_min -15
_diffrn_reflns_limit_k_max 9
_diffrn_reflns_limit_k_min -9
_diffrn_reflns_limit_l_max 17
_diffrn_reflns_limit_l_min -17
_diffrn_reflns_number 5212
_diffrn_reflns_theta_full 21.00
_diffrn_reflns_theta_max 21.00
_diffrn_reflns_theta_min 1.36
_diffrn_standards_decay_% 5.11
_diffrn_standards_interval_count 97
_diffrn_standards_number 3
_exptl_absorpt_coefficient_mu 0.169
_exptl_absorpt_correction_type none
_exptl_crystal_colour colourless
_exptl_crystal_density_diffrn 1.270
_exptl_crystal_density_method 'not measured'
_exptl_crystal_description needle_plate
_exptl_crystal_F_000 936
_exptl_crystal_size_max 0.03_mm
_exptl_crystal_size_mid 0.1_mm
_exptl_crystal_size_min 0.5_mm
_refine_diff_density_max 0.197
_refine_diff_density_min -0.237
_refine_diff_density_rms 0.054
_refine_ls_extinction_method none
_refine_ls_goodness_of_fit_ref 0.939
_refine_ls_hydrogen_treatment mixed
_refine_ls_matrix_type full
_refine_ls_number_parameters 289
_refine_ls_number_reflns 2494
_refine_ls_number_restraints 0
_refine_ls_restrained_S_all 0.939
_refine_ls_R_factor_all 0.1885
_refine_ls_R_factor_gt 0.0747
_refine_ls_shift/su_max 0.184
_refine_ls_shift/su_mean 0.025
_refine_ls_structure_factor_coef Fsqd
_refine_ls_weighting_details 'calc w=1/[\s^2^(Fo^2^)+(0.0591P)^2^+0.0000P] where P=(Fo^2^+2Fc^2^)/3'
_refine_ls_weighting_scheme calc
_refine_ls_wR_factor_gt 0.1387
_refine_ls_wR_factor_ref 0.1749
_reflns_number_gt 1105
_reflns_number_total 2494
_reflns_threshold_expression >2sigma(I)
_cod_data_source_file 906373ksup1.cif
_cod_data_source_block ss150
_cod_depositor_comments
;
The following automatic conversions were performed:

'_symmetry_cell_setting' value 'Monoclinic' changed to 'monoclinic'
according to /home/saulius/struct/CIF-dictionaries/cif_core.dic
dictionary named 'cif_core.dic' version 2.4.2 from 2011-04-26.

Automatic conversion script
Id: cif_fix_values 1891 2012-01-12 08:04:46Z andrius 
;
_cod_original_cell_volume 2325.8(15)
_cod_original_sg_symbol_H-M P2(1)/c
_cod_database_code 7213162

loop_
_symmetry_equiv_pos_as_xyz
'x, y, z'
'-x, y+1/2, -z+1/2'
'-x, -y, -z'
'x, -y-1/2, z-1/2'

loop_
_atom_site_label
_atom_site_type_symbol
_atom_site_fract_x
_atom_site_fract_y
_atom_site_fract_z
_atom_site_U_iso_or_equiv
_atom_site_adp_type
_atom_site_occupancy
_atom_site_symmetry_multiplicity
_atom_site_calc_flag
_atom_site_refinement_flags
S1 S 0.16078(16) 0.5919(3) 0.44257(13) 0.0623(8) Uani 1 1 d .
N1 N 0.5912(5) 0.6329(9) 0.4038(4) 0.066(2) Uani 1 1 d .
N2 N 0.0468(5) 0.7271(9) 0.5330(4) 0.064(2) Uani 1 1 d .
O1 O 0.5241(4) 0.6627(6) 0.5185(3) 0.0538(18) Uani 1 1 d .
O2 O 0.3875(4) 0.4979(6) 0.3726(3) 0.0513(17) Uani 1 1 d .
O3 O 0.0109(4) 0.7292(8) 0.4063(4) 0.083(2) Uani 1 1 d .
C1 C 0.6721(6) 0.5652(12) 0.4385(6) 0.092(4) Uani 1 1 d .
H1A H 0.7136 0.5402 0.3987 0.138 Uiso 1 1 calc R
H1B H 0.6558 0.4763 0.4660 0.138 Uiso 1 1 calc R
H1C H 0.6994 0.6351 0.4734 0.138 Uiso 1 1 calc R
C2 C 0.5944(7) 0.6514(14) 0.3206(5) 0.119(5) Uani 1 1 d .
H2A H 0.6496 0.6114 0.3017 0.178 Uiso 1 1 calc R
H2B H 0.5906 0.7557 0.3081 0.178 Uiso 1 1 calc R
H2C H 0.5450 0.5992 0.2973 0.178 Uiso 1 1 calc R
C3 C 0.5242(6) 0.6766(9) 0.4475(5) 0.043(2) Uani 1 1 d .
C4 C 0.4429(5) 0.7441(10) 0.4093(4) 0.039(2) Uani 1 1 d .
C5 C 0.4306(5) 0.8941(9) 0.4070(4) 0.038(2) Uani 1 1 d .
H5 H 0.4735 0.9553 0.4299 0.046 Uiso 1 1 calc R
C6 C 0.3554(5) 0.9621(10) 0.3714(4) 0.039(2) Uani 1 1 d .
C7 C 0.3416(7) 1.1196(10) 0.3705(5) 0.057(3) Uani 1 1 d .
H7 H 0.3846 1.1820 0.3924 0.069 Uiso 1 1 calc R
C8 C 0.2670(6) 1.1804(11) 0.3384(5) 0.058(3) Uani 1 1 d .
H8 H 0.2581 1.2833 0.3395 0.069 Uiso 1 1 calc R
C9 C 0.2052(6) 1.0893(11) 0.3046(5) 0.059(3) Uani 1 1 d .
H9 H 0.1552 1.1319 0.2812 0.070 Uiso 1 1 calc R
C10 C 0.2144(6) 0.9380(10) 0.3039(4) 0.052(3) Uani 1 1 d .
H10 H 0.1704 0.8797 0.2806 0.062 Uiso 1 1 calc R
C11 C 0.2890(5) 0.8679(9) 0.3379(4) 0.033(2) Uani 1 1 d .
C12 C 0.3033(5) 0.7095(9) 0.3386(4) 0.034(2) Uani 1 1 d .
C13 C 0.3780(6) 0.6512(9) 0.3740(4) 0.039(2) Uani 1 1 d .
C14 C 0.2347(5) 0.6096(9) 0.3016(5) 0.037(2) Uani 1 1 d .
C15 C 0.2429(6) 0.5714(9) 0.2239(5) 0.040(2) Uani 1 1 d .
C16 C 0.3142(6) 0.6192(10) 0.1782(5) 0.055(3) Uani 1 1 d .
H16 H 0.3576 0.6814 0.1994 0.067 Uiso 1 1 calc R
C17 C 0.3213(7) 0.5757(13) 0.1017(6) 0.076(3) Uani 1 1 d .
H17 H 0.3696 0.6058 0.0721 0.091 Uiso 1 1 calc R
C18 C 0.2532(8) 0.4848(14) 0.0705(6) 0.095(4) Uani 1 1 d .
H18 H 0.2565 0.4572 0.0190 0.114 Uiso 1 1 calc R
C19 C 0.1838(7) 0.4365(13) 0.1118(6) 0.082(3) Uani 1 1 d .
H19 H 0.1416 0.3734 0.0893 0.098 Uiso 1 1 calc R
C20 C 0.1740(7) 0.4806(10) 0.1895(5) 0.056(3) Uani 1 1 d .
C21 C 0.0998(6) 0.4416(11) 0.2320(6) 0.064(3) Uani 1 1 d .
H21 H 0.0545 0.3860 0.2089 0.077 Uiso 1 1 calc R
C22 C 0.0921(5) 0.4821(10) 0.3051(5) 0.052(3) Uani 1 1 d .
H22 H 0.0415 0.4548 0.3325 0.062 Uiso 1 1 calc R
C23 C 0.1603(6) 0.5664(9) 0.3415(5) 0.041(2) Uani 1 1 d .
C24 C 0.0612(6) 0.6929(11) 0.4576(6) 0.055(3) Uani 1 1 d .
C25 C 0.1066(6) 0.6768(11) 0.5928(5) 0.076(3) Uani 1 1 d .
H25A H 0.0861 0.7127 0.6416 0.114 Uiso 1 1 calc R
H25B H 0.1656 0.7146 0.5834 0.114 Uiso 1 1 calc R
H25C H 0.1080 0.5696 0.5933 0.114 Uiso 1 1 calc R
C26 C -0.0300(6) 0.8112(12) 0.5535(5) 0.084(3) Uani 1 1 d .
H26A H -0.0302 0.8266 0.6081 0.125 Uiso 1 1 calc R
H26B H -0.0830 0.7576 0.5384 0.125 Uiso 1 1 calc R
H26C H -0.0288 0.9061 0.5278 0.125 Uiso 1 1 calc R
H2 H 0.4513 0.4426 0.4122 0.100 Uiso 1 1 d .

loop_
_atom_site_aniso_label
_atom_site_aniso_U_11
_atom_site_aniso_U_22
_atom_site_aniso_U_33
_atom_site_aniso_U_23
_atom_site_aniso_U_13
_atom_site_aniso_U_12
S1 0.0573(17) 0.084(2) 0.0460(14) 0.0065(16) 0.0003(11) 0.0090(16)
N1 0.049(5) 0.091(7) 0.058(6) -0.005(5) -0.006(4) 0.017(5)
N2 0.061(6) 0.086(7) 0.044(5) -0.001(5) -0.005(4) 0.026(5)
O1 0.077(5) 0.048(4) 0.036(4) 0.000(3) -0.015(3) 0.004(3)
O2 0.064(4) 0.031(4) 0.059(4) 0.002(3) -0.022(3) 0.004(3)
O3 0.075(5) 0.110(6) 0.062(4) 0.010(4) -0.013(4) 0.035(5)
C1 0.058(7) 0.113(10) 0.106(8) 0.015(8) -0.007(6) 0.040(7)
C2 0.117(10) 0.186(14) 0.053(8) 0.012(8) 0.016(7) 0.061(10)
C3 0.048(6) 0.032(6) 0.049(6) -0.014(5) -0.016(5) 0.003(5)
C4 0.033(6) 0.045(6) 0.038(5) 0.003(5) -0.016(4) -0.005(5)
C5 0.048(6) 0.032(6) 0.034(5) -0.008(5) -0.001(4) -0.020(5)
C6 0.047(6) 0.038(6) 0.031(5) 0.003(5) -0.003(5) 0.012(5)
C7 0.080(8) 0.036(7) 0.056(6) -0.010(5) -0.001(6) -0.020(6)
C8 0.063(7) 0.048(6) 0.062(7) 0.000(6) -0.007(6) 0.023(6)
C9 0.074(7) 0.047(7) 0.055(6) -0.013(6) -0.017(6) 0.009(6)
C10 0.058(7) 0.042(7) 0.054(6) 0.008(5) -0.018(5) 0.003(5)
C11 0.038(5) 0.038(6) 0.024(5) -0.001(4) 0.003(4) -0.011(5)
C12 0.045(6) 0.019(5) 0.039(5) 0.000(4) -0.006(5) -0.002(5)
C13 0.052(6) 0.030(6) 0.034(5) 0.011(4) -0.005(5) -0.003(5)
C14 0.034(5) 0.033(5) 0.043(6) 0.000(5) -0.009(4) 0.004(5)
C15 0.042(6) 0.041(6) 0.037(5) 0.001(5) -0.001(5) 0.002(5)
C16 0.053(7) 0.059(7) 0.054(7) -0.004(6) -0.010(5) 0.003(6)
C17 0.061(7) 0.117(10) 0.050(7) 0.009(7) 0.006(5) 0.025(8)
C18 0.115(11) 0.117(11) 0.052(8) -0.032(8) -0.027(8) 0.000(10)
C19 0.084(9) 0.093(9) 0.069(8) -0.031(8) -0.004(6) -0.010(8)
C20 0.078(8) 0.043(6) 0.047(6) -0.009(5) -0.028(6) 0.006(6)
C21 0.066(8) 0.048(7) 0.078(8) 0.012(7) -0.006(6) -0.017(6)
C22 0.039(6) 0.061(7) 0.055(7) 0.024(6) -0.010(5) -0.015(5)
C23 0.030(5) 0.036(5) 0.057(6) 0.011(5) -0.001(5) 0.001(5)
C24 0.044(6) 0.058(7) 0.065(7) -0.001(6) -0.004(5) -0.005(6)
C25 0.069(7) 0.096(8) 0.064(7) -0.006(6) -0.010(6) -0.021(7)
C26 0.071(8) 0.099(9) 0.081(8) 0.007(7) 0.014(6) 0.035(7)

loop_
_atom_type_symbol
_atom_type_description
_atom_type_scat_dispersion_real
_atom_type_scat_dispersion_imag
_atom_type_scat_source
C C 0.0033 0.0016 'International Tables Vol C Tables 4.2.6.8 and 6.1.1.4'
H H 0.0000 0.0000 'International Tables Vol C Tables 4.2.6.8 and 6.1.1.4'
N N 0.0061 0.0033 'International Tables Vol C Tables 4.2.6.8 and 6.1.1.4'
O O 0.0106 0.0060 'International Tables Vol C Tables 4.2.6.8 and 6.1.1.4'
S S 0.1246 0.1234 'International Tables Vol C Tables 4.2.6.8 and 6.1.1.4'

loop_
_geom_angle_atom_site_label_1
_geom_angle_atom_site_label_2
_geom_angle_atom_site_label_3
_geom_angle
_geom_angle_site_symmetry_1
C23 S1 C24 102.5(5) .
C3 N1 C2 124.6(8) .
C3 N1 C1 120.5(7) .
C2 N1 C1 114.8(8) .
C24 N2 C26 119.6(8) .
C24 N2 C25 121.5(8) .
C26 N2 C25 118.9(8) .
O1 C3 N1 123.4(8) .
O1 C3 C4 118.1(8) .
N1 C3 C4 118.5(8) .
C5 C4 C13 118.5(8) .
C5 C4 C3 121.3(8) .
C13 C4 C3 120.3(8) .
C4 C5 C6 123.0(8) .
C5 C6 C11 118.3(8) .
C5 C6 C7 122.9(8) .
C11 C6 C7 118.8(8) .
C8 C7 C6 121.3(9) .
C7 C8 C9 119.3(9) .
C10 C9 C8 122.1(9) .
C9 C10 C11 121.3(9) .
C6 C11 C10 117.2(8) .
C6 C11 C12 118.5(8) ..
C10 C11 C12 124.3(8) .
C13 C12 C11 120.0(8) .
C13 C12 C14 121.0(7) .
C11 C12 C14 118.9(7) .
C12 C13 O2 117.0(8) .
C12 C13 C4 121.6(8) .
O2 C13 C4 121.4(8) .
C23 C14 C15 119.8(8) .
C23 C14 C12 120.3(8) .
C15 C14 C12 119.7(8) .
C14 C15 C16 123.1(8) .
C14 C15 C20 118.1(8) .
C16 C15 C20 118.7(8) .
C15 C16 C17 121.5(9) .
C16 C17 C18 118.0(9) .
C19 C18 C17 122.7(10) .
C18 C19 C20 120.6(10) .
C21 C20 C19 122.0(10) .
C21 C20 C15 119.6(9) .
C19 C20 C15 118.4(10) .
C22 C21 C20 121.3(9) .
C21 C22 C23 120.4(8) .
C14 C23 C22 120.6(8) .
C14 C23 S1 117.9(6) .
C22 C23 S1 120.7(7) .
O3 C24 N2 123.2(9) .
O3 C24 S1 123.4(8) .
N2 C24 S1 113.4(7) .
H2 O2 C13 117.0 .

loop_
_geom_bond_atom_site_label_1
_geom_bond_atom_site_label_2
_geom_bond_distance
S1 C23 1.772(8)
S1 C24 1.763(9)
N1 C3 1.322(9)
N1 C2 1.458(10)
N1 C1 1.476(10)
N2 C24 1.365(11)
N2 C26 1.421(10)
N2 C25 1.437(10)
O1 C3 1.240(9)
O2 C13 1.379(8)
O2 H2 1.27
O3 C24 1.206(10)
C3 C4 1.507(10)
C4 C5 1.355(10)
C4 C13 1.414(10)
C5 C6 1.416(10)
C6 C11 1.423(10)
C6 C7 1.424(11)
C7 C8 1.358(11)
C8 C9 1.361(11)
C9 C10 1.361(11)
C10 C11 1.405(10)
C11 C12 1.433(10)
C12 C13 1.373(10)
C12 C14 1.501(10)
C14 C23 1.373(9)
C14 C15 1.400(10)
C15 C16 1.402(10)
C15 C20 1.438(11)
C16 C17 1.390(11)
C17 C18 1.409(13)
C18 C19 1.339(12)
C19 C20 1.416(12)
C20 C21 1.383(11)
C21 C22 1.328(11)
C22 C23 1.414(10)

loop_
_geom_torsion_atom_site_label_1
_geom_torsion_atom_site_label_2
_geom_torsion_atom_site_label_3
_geom_torsion_atom_site_label_4
_geom_torsion
C2 N1 C3 O1 -178.3(9)
C1 N1 C3 O1 -0.9(14)
C2 N1 C3 C4 3.0(14)
C1 N1 C3 C4 -179.6(8)
O1 C3 C4 C5 81.0(11)
N1 C3 C4 C5 -100.1(10)
O1 C3 C4 C13 -99.6(9)
N1 C3 C4 C13 79.2(11)
C13 C4 C5 C6 0.4(13)
C3 C4 C5 C6 179.7(7)
C4 C5 C6 C11 1.3(12)
C4 C5 C6 C7 178.6(8)
C5 C6 C7 C8 -177.4(8)
C11 C6 C7 C8 -0.2(13)
C6 C7 C8 C9 -1.7(14)
C7 C8 C9 C10 2.1(14)
C8 C9 C10 C11 -0.5(14)
C5 C6 C11 C10 179.0(7)
C7 C6 C11 C10 1.7(11)
C5 C6 C11 C12 -2.8(11)
C7 C6 C11 C12 179.8(7)
C9 C10 C11 C6 -1.4(12)
C9 C10 C11 C12 -179.4(8)
C6 C11 C12 C13 2.7(12)
C10 C11 C12 C13 -179.3(7)
C6 C11 C12 C14 -178.4(7)
C10 C11 C12 C14 -0.4(12)
C11 C12 C13 O2 180.0(7)
C14 C12 C13 O2 1.2(12)
C11 C12 C13 C4 -1.0(12)
C14 C12 C13 C4 -179.9(7)
C5 C4 C13 C12 -0.6(13)
C3 C4 C13 C12 -179.9(8)
C5 C4 C13 O2 178.4(7)
C3 C4 C13 O2 -1.0(12)
C13 C12 C14 C23 95.1(10)
C11 C12 C14 C23 -83.8(10)
C13 C12 C14 C15 -90.5(10)
C11 C12 C14 C15 90.6(10)
C23 C14 C15 C16 176.0(8)
C12 C14 C15 C16 1.6(12)
C23 C14 C15 C20 -3.1(12)
C12 C14 C15 C20 -177.4(7)
C14 C15 C16 C17 178.3(9)
C20 C15 C16 C17 -2.7(13)
C15 C16 C17 C18 1.7(14)
C16 C17 C18 C19 -1.6(17)
C17 C18 C19 C20 2.5(18)
C18 C19 C20 C21 175.2(11)
C18 C19 C20 C15 -3.4(15)
C14 C15 C20 C21 3.9(13)
C16 C15 C20 C21 -175.2(8)
C14 C15 C20 C19 -177.5(8)
C16 C15 C20 C19 3.5(13)
C19 C20 C21 C22 179.1(10)
C15 C20 C21 C22 -2.3(14)
C20 C21 C22 C23 -0.2(14)
C15 C14 C23 C22 0.7(12)
C12 C14 C23 C22 175.0(7)
C15 C14 C23 S1 170.4(6)
C12 C14 C23 S1 -15.2(10)
C21 C22 C23 C14 1.0(13)
C21 C22 C23 S1 -168.4(7)
C24 S1 C23 C14 127.0(7)
C24 S1 C23 C22 -63.3(8)
C26 N2 C24 O3 -1.0(15)
C25 N2 C24 O3 177.5(10)
C26 N2 C24 S1 178.6(7)
C25 N2 C24 S1 -2.9(11)
C23 S1 C24 O3 -0.2(10)
C23 S1 C24 N2 -179.8(7)
